data_7114106
loop_
_publ_author_name
'P\'erez, Julio'
'Riera, Luc\'ia'
'Riera, V\'ictor'
'Garc\'ia-Granda, Santiago'
'Garc\'ia-Rodr\'iguez, Esther'
'Miguel, Daniel'

_publ_section_title
;
 Molybdenum alkynyls as alkynyl transfer reagentsElectronic supplementary
 information (ESI) available: Experimental section and crystal data for 2
 and 3. See http://www.rsc.org/suppdata/cc/b1/b110864f/
;
_journal_issue 4
_journal_name_full 'Chemical Communications'
_journal_page_first 384
_journal_paper_doi 10.1039/b110864f
_journal_year 2002
_chemical_formula_sum 'C26 H18 Cl4 N6 Ni2'
_chemical_formula_weight 673.68
_chemical_name_common
;
Dinuclear 2-(2'-pyridyl)quinoxaline nickel(II) dichloride
;
_chemical_name_systematic
; 
? 
;
_space_group_IT_number 14
_symmetry_space_group_name_Hall '-P 2yn'
_symmetry_space_group_name_H-M 'P 1 21/n 1'
_atom_sites_solution_hydrogens geom
_atom_sites_solution_primary direct
_atom_sites_solution_secondary difmap
_audit_creation_method SHELXL-97
_cell_angle_alpha 90.00
_cell_angle_beta 92.29(2)
_cell_angle_gamma 90.00
_cell_formula_units_Z 2
_cell_length_a 8.1937(19)
_cell_length_b 14.854(4)
_cell_length_c 10.577(3)
_cell_measurement_temperature 293(2)
_cell_volume 1286.3(6)
_computing_structure_refinement 'SHELXL-97 (Sheldrick, 1997)'
_computing_structure_solution 'SHELXS-97 (Sheldrick, 1990)'
_diffrn_ambient_temperature 293(2)
_diffrn_measured_fraction_theta_full 0.974
_diffrn_measured_fraction_theta_max 0.974
_diffrn_radiation_monochromator graphite
_diffrn_radiation_source 'fine-focus sealed tube'
_diffrn_radiation_type MoK\a
_diffrn_radiation_wavelength 0.71073
_diffrn_reflns_av_R_equivalents 0.0568
_diffrn_reflns_av_sigmaI/netI 0.0705
_diffrn_reflns_limit_h_max 1
_diffrn_reflns_limit_h_min -9
_diffrn_reflns_limit_k_max 17
_diffrn_reflns_limit_k_min -1
_diffrn_reflns_limit_l_max 12
_diffrn_reflns_limit_l_min -12
_diffrn_reflns_number 2860
_diffrn_reflns_theta_full 25.02
_diffrn_reflns_theta_max 25.02
_diffrn_reflns_theta_min 2.37
_exptl_absorpt_coefficient_mu 1.909
_exptl_crystal_density_diffrn 1.739
_exptl_crystal_density_method 'not measured'
_exptl_crystal_F_000 680
_refine_diff_density_max 0.791
_refine_diff_density_min -0.699
_refine_diff_density_rms 0.129
_refine_ls_extinction_coef 0.0004(2)
_refine_ls_extinction_expression Fc^*^=kFc[1+0.001xFc^2^\l^3^/sin(2\q)]^-1/4^
_refine_ls_extinction_method SHELXL
_refine_ls_goodness_of_fit_ref 1.059
_refine_ls_hydrogen_treatment mixed
_refine_ls_matrix_type full
_refine_ls_number_parameters 173
_refine_ls_number_reflns 2216
_refine_ls_number_restraints 0
_refine_ls_restrained_S_all 1.059
_refine_ls_R_factor_all 0.0994
_refine_ls_R_factor_gt 0.0482
_refine_ls_shift/su_max 0.002
_refine_ls_shift/su_mean 0.000
_refine_ls_structure_factor_coef Fsqd
_refine_ls_weighting_details 'calc w=1/[\s^2^(Fo^2^)+(0.0010P)^2^+7.0000P] where P=(Fo^2^+2Fc^2^)/3'
_refine_ls_weighting_scheme calc
_refine_ls_wR_factor_gt 0.1004
_refine_ls_wR_factor_ref 0.1486
_reflns_number_gt 1365
_reflns_number_total 2216
_reflns_threshold_expression >2sigma(I)
_cod_data_source_file b110864f.txt
_cod_data_source_block compound_2
_cod_original_cell_volume 1286.4(6)
_cod_database_code 7114106

loop_
_symmetry_equiv_pos_as_xyz
'x, y, z'
'-x+1/2, y+1/2, -z+1/2'
'-x, -y, -z'
'x-1/2, -y-1/2, z-1/2'

loop_
_atom_site_label
_atom_site_type_symbol
_atom_site_fract_x
_atom_site_fract_y
_atom_site_fract_z
_atom_site_U_iso_or_equiv
_atom_site_adp_type
_atom_site_occupancy
_atom_site_symmetry_multiplicity
_atom_site_calc_flag
_atom_site_refinement_flags
Ni1 Ni 1.06125(12) 0.02111(6) 0.15941(9) 0.0484(3) Uani 1 1 d .
Cl1 Cl 1.3138(2) 0.05542(13) 0.24591(19) 0.0557(5) Uani 1 1 d .
Cl2 Cl 1.1614(3) -0.05804(14) -0.01791(17) 0.0582(6) Uani 1 1 d .
N1 N 0.9428(7) 0.0907(4) 0.2963(5) 0.0445(14) Uani 1 1 d .
N2 N 0.9741(8) -0.0828(4) 0.2588(5) 0.0482(15) Uani 1 1 d .
N3 N 0.7471(8) 0.1644(5) 0.4832(6) 0.0581(18) Uani 1 1 d .
C1 C 0.8556(9) 0.0383(5) 0.3694(6) 0.0455(17) Uani 1 1 d .
C2 C 0.7570(10) 0.0769(5) 0.4636(7) 0.056(2) Uani 1 1 d .
H2A H 0.6970 0.0386 0.5134 0.067 Uiso 1 1 calc R
C3 C 0.8420(10) 0.2178(5) 0.4119(7) 0.0502(19) Uani 1 1 d .
C4 C 0.8441(10) 0.3122(5) 0.4321(7) 0.058(2) Uani 1 1 d .
H4A H 0.7783 0.3372 0.4925 0.069 Uiso 1 1 calc R
C5 C 0.9398(10) 0.3659(5) 0.3650(7) 0.058(2) Uani 1 1 d .
H5A H 0.9418 0.4274 0.3811 0.069 Uiso 1 1 calc R
C6 C 1.0368(10) 0.3303(5) 0.2709(8) 0.059(2) Uani 1 1 d .
H6A H 1.1014 0.3687 0.2248 0.071 Uiso 1 1 calc R
C7 C 1.0381(10) 0.2391(5) 0.2455(7) 0.0520(19) Uani 1 1 d .
H7A H 1.1022 0.2159 0.1826 0.062 Uiso 1 1 calc R
C8 C 0.9398(9) 0.1819(5) 0.3171(6) 0.0452(17) Uani 1 1 d .
C9 C 0.8725(9) -0.0584(5) 0.3511(6) 0.0481(18) Uani 1 1 d .
C10 C 0.8010(10) -0.1233(5) 0.4266(7) 0.058(2) Uani 1 1 d .
H10A H 0.7337 -0.1062 0.4912 0.070 Uiso 1 1 calc R
C11 C 0.8315(11) -0.2132(5) 0.4042(8) 0.063(2) Uani 1 1 d .
H11A H 0.7834 -0.2575 0.4525 0.075 Uiso 1 1 calc R
C12 C 0.9336(10) -0.2363(5) 0.3098(8) 0.060(2) Uani 1 1 d .
H12A H 0.9564 -0.2965 0.2945 0.071 Uiso 1 1 calc R
C13 C 1.0023(10) -0.1704(5) 0.2379(7) 0.054(2) Uani 1 1 d .
H13A H 1.0698 -0.1870 0.1732 0.065 Uiso 1 1 calc R

loop_
_atom_site_aniso_label
_atom_site_aniso_U_11
_atom_site_aniso_U_22
_atom_site_aniso_U_33
_atom_site_aniso_U_23
_atom_site_aniso_U_13
_atom_site_aniso_U_12
Ni1 0.0633(7) 0.0398(5) 0.0430(5) -0.0026(4) 0.0141(4) 0.0014(5)
Cl1 0.0606(12) 0.0483(11) 0.0589(11) -0.0011(9) 0.0102(9) -0.0010(9)
Cl2 0.0709(13) 0.0576(12) 0.0468(10) -0.0073(9) 0.0109(9) 0.0144(10)
N1 0.049(4) 0.043(3) 0.041(3) 0.002(3) 0.007(3) -0.002(3)
N2 0.056(4) 0.044(4) 0.044(3) -0.001(3) 0.002(3) 0.004(3)
N3 0.070(5) 0.058(4) 0.048(4) -0.003(3) 0.022(3) -0.001(4)
C1 0.049(4) 0.046(4) 0.042(4) -0.005(3) 0.007(3) -0.002(3)
C2 0.067(5) 0.051(5) 0.051(4) 0.000(4) 0.020(4) -0.006(4)
C3 0.064(5) 0.046(4) 0.041(4) -0.004(3) 0.004(4) 0.000(4)
C4 0.071(6) 0.049(5) 0.054(5) -0.015(4) 0.012(4) 0.013(4)
C5 0.071(6) 0.040(4) 0.063(5) -0.005(4) 0.005(4) 0.006(4)
C6 0.065(5) 0.050(5) 0.063(5) -0.001(4) 0.010(4) 0.003(4)
C7 0.061(5) 0.051(4) 0.046(4) 0.000(3) 0.017(4) 0.002(4)
C8 0.054(5) 0.037(4) 0.044(4) -0.006(3) 0.002(3) 0.004(4)
C9 0.062(5) 0.044(4) 0.038(4) -0.001(3) -0.002(3) -0.006(4)
C10 0.069(6) 0.053(5) 0.055(5) 0.003(4) 0.010(4) -0.014(4)
C11 0.081(6) 0.047(5) 0.059(5) 0.011(4) 0.009(5) -0.006(4)
C12 0.069(6) 0.040(4) 0.069(5) -0.003(4) -0.009(5) -0.005(4)
C13 0.066(5) 0.046(4) 0.051(4) 0.001(4) 0.009(4) 0.006(4)

loop_
_atom_type_symbol
_atom_type_description
_atom_type_scat_dispersion_real
_atom_type_scat_dispersion_imag
_atom_type_scat_source
C C 0.0033 0.0016 'International Tables Vol C Tables 4.2.6.8 and 6.1.1.4'
H H 0.0000 0.0000 'International Tables Vol C Tables 4.2.6.8 and 6.1.1.4'
N N 0.0061 0.0033 'International Tables Vol C Tables 4.2.6.8 and 6.1.1.4'
Cl Cl 0.1484 0.1585 'International Tables Vol C Tables 4.2.6.8 and 6.1.1.4'
Ni Ni 0.3393 1.1124 'International Tables Vol C Tables 4.2.6.8 and 6.1.1.4'

loop_
_geom_angle_atom_site_label_1
_geom_angle_atom_site_label_2
_geom_angle_atom_site_label_3
_geom_angle
_geom_angle_site_symmetry_1
_geom_angle_site_symmetry_3
N2 Ni1 N1 80.2(2) . .
N2 Ni1 Cl1 107.22(18) . .
N1 Ni1 Cl1 92.94(18) . .
N2 Ni1 Cl2 103.08(19) . 3_755
N1 Ni1 Cl2 87.44(17) . 3_755
Cl1 Ni1 Cl2 149.32(8) . 3_755
N2 Ni1 Cl2 99.95(18) . .
N1 Ni1 Cl2 171.42(18) . .
Cl1 Ni1 Cl2 95.18(8) . .
Cl2 Ni1 Cl2 84.16(8) 3_755 .
Ni1 Cl2 Ni1 95.84(8) 3_755 .
C1 N1 C8 118.2(6) . .
C1 N1 Ni1 113.4(5) . .
C8 N1 Ni1 128.4(5) . .
C13 N2 C9 119.5(6) . .
C13 N2 Ni1 126.2(5) . .
C9 N2 Ni1 114.3(5) . .
C2 N3 C3 116.5(6) . .
N1 C1 C2 120.3(7) . .
N1 C1 C9 116.4(6) . .
C2 C1 C9 123.3(7) . .
N3 C2 C1 123.1(7) . .
N3 C3 C8 121.8(7) . .
N3 C3 C4 119.8(7) . .
C8 C3 C4 118.4(7) . .
C5 C4 C3 120.8(7) . .
C4 C5 C6 120.7(7) . .
C7 C6 C5 121.1(8) . .
C6 C7 C8 118.5(7) . .
N1 C8 C7 119.6(6) . .
N1 C8 C3 120.0(7) . .
C7 C8 C3 120.4(7) . .
N2 C9 C10 120.8(7) . .
N2 C9 C1 115.1(6) . .
C10 C9 C1 124.0(7) . .
C11 C10 C9 119.1(8) . .
C12 C11 C10 119.1(7) . .
C11 C12 C13 120.1(8) . .
N2 C13 C12 121.5(7) . .

loop_
_geom_bond_atom_site_label_1
_geom_bond_atom_site_label_2
_geom_bond_distance
_geom_bond_site_symmetry_2
Ni1 N2 2.015(6) .
Ni1 N1 2.054(6) .
Ni1 Cl1 2.286(2) .
Ni1 Cl2 2.377(2) 3_755
Ni1 Cl2 2.387(2) .
Cl2 Ni1 2.377(2) 3_755
N1 C1 1.326(8) .
N1 C8 1.373(9) .
N2 C13 1.342(9) .
N2 C9 1.356(9) .
N3 C2 1.319(9) .
N3 C3 1.360(9) .
C1 C2 1.427(10) .
C1 C9 1.458(10) .
C3 C8 1.413(9) .
C3 C4 1.419(10) .
C4 C5 1.341(10) .
C5 C6 1.402(10) .
C6 C7 1.381(11) .
C7 C8 1.411(10) .
C9 C10 1.396(10) .
C10 C11 1.381(11) .
C11 C12 1.372(11) .
C12 C13 1.373(10) .
